data_7003166
loop_
_publ_author_name
'Davis, Martin F.'
'Levason, William'
'Reid, Gillian'
'Webster, Michael'
'Zhang, Wenjian'

_publ_section_title
;
 The first examples of germanium tetrafluoride and tin tetrafluoride
 complexes with soft thioether coordination---synthesis, properties and
 crystal structures
;
_journal_issue 4
_journal_name_full 'Dalton Transactions'
_journal_page_first 533
_journal_page_last 538
_journal_paper_doi 10.1039/b713316b
_journal_year 2008
_chemical_formula_moiety 'C6 H14 F4 Ge S2'
_chemical_formula_sum 'C6 H14 F4 Ge S2'
_chemical_formula_weight 298.88
_chemical_name_common Tetrafluorido(3,6-dithiaoctane)germanium(IV)
_chemical_name_systematic
;
Tetrafluorido(3,6-dithiaoctane)germanium(IV)
;
_space_group_IT_number 14
_symmetry_cell_setting monoclinic
_symmetry_Int_Tables_number 14
_symmetry_space_group_name_Hall '-P 2ybc'
_symmetry_space_group_name_H-M 'P 1 21/c 1'
_atom_sites_solution_hydrogens geom
_atom_sites_solution_primary direct
_atom_sites_solution_secondary difmap
_audit_creation_date 2007-06-23
_audit_creation_method 'SHELXL-97 + hand edit'
_cell_angle_alpha 90.00
_cell_angle_beta 101.202(10)
_cell_angle_gamma 90.00
_cell_formula_units_Z 4
_cell_length_a 10.9011(15)
_cell_length_b 8.5151(15)
_cell_length_c 11.935(3)
_cell_measurement_reflns_used 2575
_cell_measurement_temperature 120(2)
_cell_measurement_theta_max 27.48
_cell_measurement_theta_min 2.91
_cell_volume 1086.7(4)
_computing_structure_refinement 'SHELXL-97 (Sheldrick, 1997)'
_computing_structure_solution 'SHELXS-97 (Sheldrick, 1997)'
_diffrn_ambient_temperature 120(2)
_diffrn_measured_fraction_theta_full 0.992
_diffrn_measured_fraction_theta_max 0.992
_diffrn_measurement_device_type 'area detector, Nonius Kappa ccd'
_diffrn_measurement_method '\f and \w scans'
_diffrn_radiation_monochromator graphite
_diffrn_radiation_source 'Nonius rotating anode'
_diffrn_radiation_type MoK\a
_diffrn_radiation_wavelength 0.71073
_diffrn_reflns_av_R_equivalents 0.0526
_diffrn_reflns_av_sigmaI/netI 0.0449
_diffrn_reflns_limit_h_max 13
_diffrn_reflns_limit_h_min -14
_diffrn_reflns_limit_k_max 11
_diffrn_reflns_limit_k_min -11
_diffrn_reflns_limit_l_max 15
_diffrn_reflns_limit_l_min -15
_diffrn_reflns_number 13998
_diffrn_reflns_theta_full 27.54
_diffrn_reflns_theta_max 27.54
_diffrn_reflns_theta_min 3.06
_diffrn_standards_decay_% 0
_diffrn_standards_number 0
_exptl_absorpt_coefficient_mu 3.212
_exptl_absorpt_correction_T_max 1.0000
_exptl_absorpt_correction_T_min 0.7496
_exptl_absorpt_correction_type multi-scan
_exptl_absorpt_process_details 'G.M. Sheldrick, (2003). SADABS. Version 2.10. Bruker AXS Inc.'
_exptl_crystal_colour colourless
_exptl_crystal_density_diffrn 1.827
_exptl_crystal_density_method 'not measured'
_exptl_crystal_description block
_exptl_crystal_F_000 600
_exptl_crystal_size_max 0.13
_exptl_crystal_size_mid 0.09
_exptl_crystal_size_min 0.07
_refine_diff_density_max 0.512
_refine_diff_density_min -0.657
_refine_diff_density_rms 0.100
_refine_ls_extinction_method none
_refine_ls_goodness_of_fit_ref 1.026
_refine_ls_hydrogen_treatment noref
_refine_ls_matrix_type full
_refine_ls_number_parameters 118
_refine_ls_number_reflns 2474
_refine_ls_number_restraints 0
_refine_ls_restrained_S_all 1.026
_refine_ls_R_factor_all 0.0412
_refine_ls_R_factor_gt 0.0310
_refine_ls_shift/su_max 0.001
_refine_ls_shift/su_mean 0.000
_refine_ls_structure_factor_coef Fsqd
_refine_ls_weighting_details 'w=1/[\s^2^(Fo^2^)+(0.0442P)^2^+0.3000P] where P=(Fo^2^+2Fc^2^)/3'
_refine_ls_weighting_scheme calc
_refine_ls_wR_factor_gt 0.0770
_refine_ls_wR_factor_ref 0.0817
_reflns_number_gt 2103
_reflns_number_total 2474
_reflns_threshold_expression I>2sigma(I)
_cod_data_source_file b713316b.txt
_cod_data_source_block 07wz094_[C6H14F4GeS2]
_cod_original_cell_volume 1086.7(3)
_cod_original_sg_symbol_H-M 'P 21/c'
_cod_database_code 7003166

loop_
_symmetry_equiv_pos_as_xyz
'x, y, z'
'-x, y+1/2, -z+1/2'
'-x, -y, -z'
'x, -y-1/2, z-1/2'

loop_
_atom_site_label
_atom_site_type_symbol
_atom_site_fract_x
_atom_site_fract_y
_atom_site_fract_z
_atom_site_U_iso_or_equiv
_atom_site_adp_type
_atom_site_occupancy
_atom_site_symmetry_multiplicity
_atom_site_calc_flag
_atom_site_refinement_flags
_atom_site_disorder_assembly
_atom_site_disorder_group
Ge1 Ge 0.73106(2) 0.05433(3) 0.38908(2) 0.01539(11) Uani 1 1 d . . .
F1 F 0.56958(14) 0.03429(18) 0.39027(14) 0.0218(4) Uani 1 1 d . . .
F2 F 0.71717(15) 0.24779(19) 0.33854(15) 0.0261(4) Uani 1 1 d . . .
F3 F 0.71852(15) -0.04027(19) 0.25659(14) 0.0252(4) Uani 1 1 d . . .
F4 F 0.89688(14) 0.05959(17) 0.41078(14) 0.0215(4) Uani 1 1 d . . .
S1 S 0.74011(6) 0.16029(8) 0.58236(6) 0.01689(16) Uani 1 1 d . . .
S2 S 0.76619(6) -0.20839(7) 0.48141(6) 0.01753(16) Uani 1 1 d . . .
C1 C 0.9181(3) 0.3869(4) 0.5845(3) 0.0346(8) Uani 1 1 d . . .
H1A H 1.0036 0.4233 0.6139 0.052 Uiso 1 1 calc R . .
H1B H 0.8585 0.4630 0.6046 0.052 Uiso 1 1 calc R . .
H1C H 0.9049 0.3767 0.5012 0.052 Uiso 1 1 calc R . .
C2 C 0.8985(2) 0.2285(3) 0.6368(2) 0.0213(6) Uani 1 1 d . . .
H2A H 0.9125 0.2382 0.7210 0.026 Uiso 1 1 calc R . .
H2B H 0.9593 0.1516 0.6176 0.026 Uiso 1 1 calc R . .
C3 C 0.7393(3) -0.0180(3) 0.6641(2) 0.0208(6) Uani 1 1 d . . .
H3A H 0.7707 0.0059 0.7458 0.025 Uiso 1 1 calc R . .
H3B H 0.6521 -0.0554 0.6560 0.025 Uiso 1 1 calc R . .
C4 C 0.8188(2) -0.1494(3) 0.6278(2) 0.0189(5) Uani 1 1 d . . .
H4A H 0.8166 -0.2414 0.6781 0.023 Uiso 1 1 calc R . .
H4B H 0.9067 -0.1134 0.6382 0.023 Uiso 1 1 calc R . .
C5 C 0.6131(2) -0.2903(3) 0.4880(2) 0.0206(6) Uani 1 1 d . . .
H5A H 0.6215 -0.3682 0.5506 0.025 Uiso 1 1 calc R . .
H5B H 0.5567 -0.2056 0.5040 0.025 Uiso 1 1 calc R . .
C6 C 0.5580(3) -0.3685(4) 0.3756(3) 0.0298(7) Uani 1 1 d . . .
H6A H 0.4759 -0.4125 0.3796 0.045 Uiso 1 1 calc R . .
H6B H 0.6137 -0.4529 0.3604 0.045 Uiso 1 1 calc R . .
H6C H 0.5488 -0.2908 0.3140 0.045 Uiso 1 1 calc R . .

loop_
_atom_site_aniso_label
_atom_site_aniso_U_11
_atom_site_aniso_U_22
_atom_site_aniso_U_33
_atom_site_aniso_U_23
_atom_site_aniso_U_13
_atom_site_aniso_U_12
Ge1 0.01378(17) 0.01968(17) 0.01305(17) 0.00173(10) 0.00346(11) 0.00319(9)
F1 0.0126(7) 0.0296(9) 0.0229(9) 0.0006(7) 0.0029(7) 0.0038(6)
F2 0.0325(9) 0.0229(8) 0.0241(9) 0.0094(7) 0.0083(7) 0.0065(7)
F3 0.0277(9) 0.0327(10) 0.0151(9) -0.0038(7) 0.0038(7) 0.0041(7)
F4 0.0149(8) 0.0271(9) 0.0240(9) 0.0029(7) 0.0079(7) 0.0010(6)
S1 0.0155(3) 0.0194(3) 0.0162(3) 0.0000(3) 0.0040(2) 0.0020(2)
S2 0.0145(3) 0.0183(3) 0.0205(4) 0.0007(3) 0.0050(2) 0.0015(2)
C1 0.0374(18) 0.0239(16) 0.044(2) 0.0042(14) 0.0118(15) -0.0060(13)
C2 0.0196(13) 0.0237(14) 0.0213(15) -0.0023(11) 0.0053(11) -0.0044(11)
C3 0.0200(13) 0.0261(14) 0.0172(14) 0.0036(12) 0.0063(11) -0.0056(11)
C4 0.0167(12) 0.0197(13) 0.0190(14) 0.0058(11) 0.0001(10) -0.0019(10)
C5 0.0164(12) 0.0243(14) 0.0224(15) -0.0021(11) 0.0068(11) -0.0045(10)
C6 0.0241(15) 0.0355(18) 0.0293(18) -0.0102(13) 0.0043(13) -0.0054(12)

loop_
_atom_type_symbol
_atom_type_description
_atom_type_scat_dispersion_real
_atom_type_scat_dispersion_imag
_atom_type_scat_source
C C 0.0033 0.0016 'International Tables Vol C Tables 4.2.6.8 and 6.1.1.4'
H H 0.0000 0.0000 'International Tables Vol C Tables 4.2.6.8 and 6.1.1.4'
F F 0.0171 0.0103 'International Tables Vol C Tables 4.2.6.8 and 6.1.1.4'
S S 0.1246 0.1234 'International Tables Vol C Tables 4.2.6.8 and 6.1.1.4'
Ge Ge 0.1547 1.8001 'International Tables Vol C Tables 4.2.6.8 and 6.1.1.4'

loop_
_geom_angle_atom_site_label_1
_geom_angle_atom_site_label_2
_geom_angle_atom_site_label_3
_geom_angle
_geom_angle_site_symmetry_1
_geom_angle_site_symmetry_3
_geom_angle_publ_flag
F2 Ge1 F3 97.76(8) . . ?
F2 Ge1 F1 94.23(7) . . ?
F3 Ge1 F1 93.40(8) . . ?
F2 Ge1 F4 92.52(7) . . ?
F3 Ge1 F4 92.40(8) . . ?
F1 Ge1 F4 170.42(7) . . ?
F2 Ge1 S1 87.88(6) . . ?
F3 Ge1 S1 173.77(6) . . ?
F1 Ge1 S1 83.49(6) . . ?
F4 Ge1 S1 89.98(6) . . ?
F2 Ge1 S2 173.37(6) . . ?
F3 Ge1 S2 87.98(6) . . ?
F1 Ge1 S2 88.71(5) . . ?
F4 Ge1 S2 83.88(5) . . ?
S1 Ge1 S2 86.55(3) . . ?
C3 S1 C2 100.34(13) . . ?
C3 S1 Ge1 101.24(10) . . ?
C2 S1 Ge1 108.34(9) . . ?
C4 S2 C5 100.74(13) . . ?
C4 S2 Ge1 99.86(9) . . ?
C5 S2 Ge1 107.41(9) . . ?
C2 C1 H1A 109.5 . . ?
C2 C1 H1B 109.5 . . ?
H1A C1 H1B 109.5 . . ?
C2 C1 H1C 109.5 . . ?
H1A C1 H1C 109.5 . . ?
H1B C1 H1C 109.5 . . ?
C1 C2 S1 109.7(2) . . ?
C1 C2 H2A 109.7 . . ?
S1 C2 H2A 109.7 . . ?
C1 C2 H2B 109.7 . . ?
S1 C2 H2B 109.7 . . ?
H2A C2 H2B 108.2 . . ?
C4 C3 S1 113.57(18) . . ?
C4 C3 H3A 108.9 . . ?
S1 C3 H3A 108.9 . . ?
C4 C3 H3B 108.9 . . ?
S1 C3 H3B 108.9 . . ?
H3A C3 H3B 107.7 . . ?
C3 C4 S2 112.81(19) . . ?
C3 C4 H4A 109.0 . . ?
S2 C4 H4A 109.0 . . ?
C3 C4 H4B 109.0 . . ?
S2 C4 H4B 109.0 . . ?
H4A C4 H4B 107.8 . . ?
C6 C5 S2 109.78(19) . . ?
C6 C5 H5A 109.7 . . ?
S2 C5 H5A 109.7 . . ?
C6 C5 H5B 109.7 . . ?
S2 C5 H5B 109.7 . . ?
H5A C5 H5B 108.2 . . ?
C5 C6 H6A 109.5 . . ?
C5 C6 H6B 109.5 . . ?
H6A C6 H6B 109.5 . . ?
C5 C6 H6C 109.5 . . ?
H6A C6 H6C 109.5 . . ?
H6B C6 H6C 109.5 . . ?

loop_
_geom_bond_atom_site_label_1
_geom_bond_atom_site_label_2
_geom_bond_distance
_geom_bond_site_symmetry_2
_geom_bond_publ_flag
Ge1 F2 1.7507(16) . ?
Ge1 F3 1.7561(16) . ?
Ge1 F1 1.7714(15) . ?
Ge1 F4 1.7761(15) . ?
Ge1 S1 2.4611(8) . ?
Ge1 S2 2.4903(8) . ?
S1 C3 1.805(3) . ?
S1 C2 1.818(3) . ?
S2 C4 1.802(3) . ?
S2 C5 1.825(3) . ?
C1 C2 1.519(4) . ?
C1 H1A 0.9800 . ?
C1 H1B 0.9800 . ?
C1 H1C 0.9800 . ?
C2 H2A 0.9900 . ?
C2 H2B 0.9900 . ?
C3 C4 1.529(4) . ?
C3 H3A 0.9900 . ?
C3 H3B 0.9900 . ?
C4 H4A 0.9900 . ?
C4 H4B 0.9900 . ?
C5 C6 1.514(4) . ?
C5 H5A 0.9900 . ?
C5 H5B 0.9900 . ?
C6 H6A 0.9800 . ?
C6 H6B 0.9800 . ?
C6 H6C 0.9800 . ?

loop_
_geom_torsion_atom_site_label_1
_geom_torsion_atom_site_label_2
_geom_torsion_atom_site_label_3
_geom_torsion_atom_site_label_4
_geom_torsion
_geom_torsion_site_symmetry_1
_geom_torsion_site_symmetry_2
_geom_torsion_site_symmetry_3
_geom_torsion_site_symmetry_4
_geom_torsion_publ_flag
F2 Ge1 S1 C3 174.32(11) . . . . ?
F1 Ge1 S1 C3 79.81(10) . . . . ?
F4 Ge1 S1 C3 -93.15(10) . . . . ?
S2 Ge1 S1 C3 -9.28(9) . . . . ?
F2 Ge1 S1 C2 -80.69(11) . . . . ?
F1 Ge1 S1 C2 -175.20(11) . . . . ?
F4 Ge1 S1 C2 11.83(11) . . . . ?
S2 Ge1 S1 C2 95.71(10) . . . . ?
F3 Ge1 S2 C4 167.63(10) . . . . ?
F1 Ge1 S2 C4 -98.92(10) . . . . ?
F4 Ge1 S2 C4 74.99(10) . . . . ?
S1 Ge1 S2 C4 -15.36(9) . . . . ?
F3 Ge1 S2 C5 -87.73(11) . . . . ?
F1 Ge1 S2 C5 5.73(11) . . . . ?
F4 Ge1 S2 C5 179.64(11) . . . . ?
S1 Ge1 S2 C5 89.29(10) . . . . ?
C3 S1 C2 C1 -176.2(2) . . . . ?
Ge1 S1 C2 C1 78.2(2) . . . . ?
C2 S1 C3 C4 -71.4(2) . . . . ?
Ge1 S1 C3 C4 39.9(2) . . . . ?
S1 C3 C4 S2 -60.9(2) . . . . ?
C5 S2 C4 C3 -65.3(2) . . . . ?
Ge1 S2 C4 C3 44.70(19) . . . . ?
C4 S2 C5 C6 -172.3(2) . . . . ?
Ge1 S2 C5 C6 83.7(2) . . . . ?
